data_4306003
loop_
_publ_author_name
'Rebecca J. Warr'
'Anthony C. Willis'
'S. Bruce Wild'

_publ_contact_author_address
;
Research School of Chemistry,
Australian National University,
Canberra, A. C. T. 0200, Australia
;
_publ_contact_author_email ' sbw@rsc.anu.edu.au '
_publ_contact_author_fax ' 61 2 6125 0750 '
_publ_contact_author_name ' S. Bruce Wild '
_publ_contact_author_phone ' 61 2 6125 4236 '
_publ_section_title
;
Inorganic Asymmetric Synthesis: Diastereoselective Syntheses of Mono- and
Dinuclear Complexes Containing Octahedral, Two-Bladed Propeller,
Bis(pyridine-2-aldehyde 2'-pyridylhydrazone)iron(II) Stereocenters
;
_journal_name_full 'Inorganic Chemistry'
_journal_page_first 9351
_journal_page_last 9362
_journal_paper_doi 10.1021/ic800936d
_journal_volume 47
_journal_year 2008
_chemical_absolute_configuration ad
_chemical_compound_source
;
?
;
_chemical_formula_moiety ' C47 H44 N8 O4, 2.5(C H Cl3)'
_chemical_formula_sum 'C49.5 H46.5 Cl7.5 N8 O4'
_chemical_formula_weight 1083.36
_space_group_IT_number 5
_symmetry_cell_setting monoclinic
_symmetry_space_group_name_Hall 'C 2y'
_symmetry_space_group_name_H-M 'C 1 2 1'
_atom_sites_solution_hydrogens geom
_atom_sites_solution_primary direct
_audit_creation_date 04-27-08
_audit_creation_method CRYSTALS_ver_12-03-99
_audit_update_record
;
2004-09-07 - Report on C47 H44 N8 O4, 2.5(C H Cl3)
             by Anthony C. Willis
             for Rebecca J. Warr and S. Bruce Wild

2004-09-07 - passes checkcif tests with minor warnings  
2008-05-20 - start to put 3 cifs together for paper

;
_cell_angle_alpha 90
_cell_angle_beta 100.813(2)
_cell_angle_gamma 90
_cell_formula_units_Z 4
_cell_length_a 30.4763(8)
_cell_length_b 16.5010(7)
_cell_length_c 11.2234(4)
_cell_measurement_reflns_used 30854
_cell_measurement_temperature 200
_cell_measurement_theta_max 25
_cell_measurement_theta_min 3
_cell_volume 5543.9(3)
_computing_cell_refinement
; 
 Denzo/Scalepack (Otwinowski & Minor, 1996) 
;
_computing_data_collection
; 
 COLLECT (Nonius BV, 1997) 
;
_computing_data_reduction
; 
 Denzo/Scalepack (Otwinowski & Minor, 1996) 
;
_computing_molecular_graphics
; 
ORTEP-II (Johnson 1976) in teXsan (MSC, 1992-1997)
;
_computing_publication_material
; 
 CRYSTALS (Watkin et al 2003) 
;
_computing_structure_refinement
; 
 CRYSTALS (Watkin et al 2003) 
;
_computing_structure_solution
; 
 SIR92 (Altomare et al, 1994) 
;
_diffrn_ambient_temperature 200
_diffrn_measured_fraction_theta_full 0.99
_diffrn_measured_fraction_theta_max 0.986
_diffrn_measurement_device_type
; 
Nonius Kappa CCD 
;
_diffrn_measurement_method ' \f and \w scans with CCD '
_diffrn_radiation_monochromator graphite
_diffrn_radiation_type 'Mo K\a'
_diffrn_radiation_wavelength 0.71073
_diffrn_reflns_av_R_equivalents 0.03
_diffrn_reflns_limit_h_max 31
_diffrn_reflns_limit_h_min -36
_diffrn_reflns_limit_k_max 19
_diffrn_reflns_limit_k_min -17
_diffrn_reflns_limit_l_max 13
_diffrn_reflns_limit_l_min -13
_diffrn_reflns_number 24875
_diffrn_reflns_theta_full 25.
_diffrn_reflns_theta_max 25.097
_diffrn_reflns_theta_min 2.722
_diffrn_standards_decay_% 0.00
_diffrn_standards_interval_count 0
_diffrn_standards_interval_time 0
_diffrn_standards_number 0
_exptl_absorpt_coefficient_mu 0.431
_exptl_absorpt_correction_T_max 0.946
_exptl_absorpt_correction_T_min 0.928
_exptl_absorpt_correction_type integration
_exptl_absorpt_process_details
;
via Gaussian method (Coppens, 1970) implemented in maXus (2000)
;
_exptl_crystal_colour ' colourless '
_exptl_crystal_density_diffrn 1.298
_exptl_crystal_density_meas ?
_exptl_crystal_description ' block '
_exptl_crystal_F_000 2236
_exptl_crystal_size_max 0.24
_exptl_crystal_size_mid 0.24
_exptl_crystal_size_min 0.20
_refine_diff_density_max 0.75
_refine_diff_density_min -0.69
_refine_ls_abs_structure_details 'Flack, 3788 Friedel-pairs'
_refine_ls_abs_structure_Flack -0.10(11)
_refine_ls_extinction_method None
_refine_ls_goodness_of_fit_ref 1.0675
_refine_ls_hydrogen_treatment noref
_refine_ls_matrix_type full
_refine_ls_number_parameters 670
_refine_ls_number_reflns 6405
_refine_ls_number_restraints 54
_refine_ls_R_factor_all 0.0728
_refine_ls_R_factor_gt 0.0644
_refine_ls_shift/su_max 0.005780
_refine_ls_structure_factor_coef F
_refine_ls_weighting_details
;
 Method, part 1, Chebychev polynomial, (Watkin, 1994, Prince, 1982) 
 [weight] = 1.0/[A~0~*T~0~(x)+A~1~*T~1~(x) ... +A~n-1~]*T~n-1~(x)] 
 where A~i~ are the Chebychev coefficients listed below and x= Fcalc/Fmax 
 Method = Robust Weighting (Prince, 1982) 
 W = [weight] * [1-(deltaF/6*sigmaF)^2^]^2^ 
 A~i~ are: 
 2.91 1.21 2.28 
;
_refine_ls_weighting_scheme calc
_refine_ls_wR_factor_all 0.0823
_refine_ls_wR_factor_gt 0.0755
_refine_ls_wR_factor_ref 0.0755
_reflns_limit_h_max 35
_reflns_limit_h_min -36
_reflns_limit_k_max 19
_reflns_limit_k_min -17
_reflns_limit_l_max 13
_reflns_limit_l_min 0
_reflns_number_gt 6405
_reflns_number_total 8930
_reflns_threshold_expression I>3.00u(I)
_cod_data_source_file ic800936d_si_001_1.cif
_cod_data_source_block rjw5a
_cod_depositor_comments
;
The following automatic conversions were performed:
'_symmetry_cell_setting' value 'Monoclinic' changed to 'monoclinic'
according to '/home/saulius/struct/CIF-dictionaries/cif_core.dic'
dictionary named 'cif_core.dic' version 2.4.1 from 2010-06-29.

Automatic conversion script
Id: cif_fix_enum 1527 2010-12-29 10:47:43Z saulius 
;
_cod_original_sg_symbol_H-M 'C 1 2 1 '
_cod_original_formula_sum ' C49.5 H46.5 Cl7.5 N8 O4 '
_cod_database_code 4306003

loop_
_symmetry_equiv_pos_as_xyz
x,y,z
x+1/2,y+1/2,z
-x,y,-z
-x+1/2,y+1/2,-z

loop_
_atom_site_label
_atom_site_type_symbol
_atom_site_fract_x
_atom_site_fract_y
_atom_site_fract_z
_atom_site_U_iso_or_equiv
_atom_site_occupancy
_atom_site_adp_type
_atom_site_refinement_flags_posn
_atom_site_refinement_flags_adp
_atom_site_refinement_flags_occupancy
_atom_site_disorder_assembly
_atom_site_disorder_group
_atom_site_attached_hydrogens
Cl31 Cl 0.3045(3) 0.7558(2) 0.2551(5) 0.2132 0.782(5) Uani D . P . . .
Cl32 Cl 0.23598(10) 0.6441(3) 0.1766(3) 0.1383 0.782(5) Uani D . P . . .
Cl33 Cl 0.32157(11) 0.6099(3) 0.1286(3) 0.1227 0.782(5) Uani D . P . . .
Cl34 Cl 0.2756(5) 0.7435(11) 0.2347(16) 0.1500 0.218(5) Uiso D . P . . .
Cl35 Cl 0.3041(6) 0.5990(11) 0.1448(17) 0.1500 0.218(5) Uiso D . P . . .
Cl36 Cl 0.3629(5) 0.7281(9) 0.1953(12) 0.1500 0.218(5) Uiso D . P . . .
Cl41 Cl 0.3724(2) 0.9657(3) 0.7213(3) 0.1955 0.779(6) Uani D . P . . .
Cl42 Cl 0.42174(11) 0.9652(4) 0.5423(5) 0.1719 0.779(6) Uani D . P . . .
Cl43 Cl 0.35260(10) 0.8437(2) 0.5471(7) 0.1966 0.779(6) Uani D . P . . .
Cl44 Cl 0.4198(6) 0.9792(13) 0.625(2) 0.2000 0.221(6) Uiso D . P . . .
Cl45 Cl 0.3741(8) 0.8602(12) 0.4691(17) 0.2000 0.221(6) Uiso D . P . . .
Cl46 Cl 0.3535(7) 0.8986(15) 0.6877(16) 0.2000 0.221(6) Uiso D . P . . .
Cl51 Cl 0.4496(4) 0.7319(6) 0.7733(12) 0.2708 0.5000 Uani D U . . . .
Cl52 Cl 0.4827(5) 0.8725(7) 0.9074(14) 0.2936 0.5000 Uani D U . . . .
Cl53 Cl 0.4303(6) 0.7562(9) 0.9912(16) 0.2383 0.2500 Uani D U . . . .
Cl54 Cl 0.5095(8) 0.8367(13) 0.705(2) 0.2973 0.2500 Uani D U . . . .
O117 O 0.25675(10) 1.0172(2) 0.1950(2) 0.0523 1.0000 Uani . . . . . .
O119 O 0.29331(11) 1.0239(2) 0.3856(3) 0.0579 1.0000 Uani . . . . . .
O217 O 0.36214(8) 0.5820(2) 0.6527(2) 0.0466 1.0000 Uani . . . . . .
O219 O 0.30900(9) 0.5894(2) 0.4868(2) 0.0507 1.0000 Uani . . . . . .
N101 N 0.51299(11) 1.2377(3) -0.2245(3) 0.0528 1.0000 Uani . . . . . .
N107 N 0.45988(12) 1.1882(3) -0.1237(3) 0.0565 1.0000 Uani . . . . . .
N108 N 0.43985(12) 1.1244(3) -0.0785(3) 0.0571 1.0000 Uani . . . . . .
N115 N 0.34839(12) 1.1007(3) 0.0716(3) 0.0528 1.0000 Uani . . . . . .
N201 N 0.56117(11) 0.3608(3) 0.0526(3) 0.0534 1.0000 Uani . . . . . .
N207 N 0.52060(11) 0.4121(3) 0.1885(3) 0.0483 1.0000 Uani . . . . . .
N208 N 0.50358(10) 0.4752(3) 0.2410(3) 0.0485 1.0000 Uani . . . . . .
N215 N 0.43123(10) 0.4993(2) 0.4501(3) 0.0441 1.0000 Uani . . . . . .
C102 C 0.54423(16) 1.2250(4) -0.2901(5) 0.0658 1.0000 Uani . . . . . .
C103 C 0.55547(19) 1.1512(4) -0.3296(5) 0.0762 1.0000 Uani . . . . . .
C104 C 0.5325(2) 1.0828(4) -0.2967(6) 0.0856 1.0000 Uani . . . . . .
C105 C 0.50067(18) 1.0943(4) -0.2286(5) 0.0705 1.0000 Uani . . . . . .
C106 C 0.49196(13) 1.1721(3) -0.1928(4) 0.0520 1.0000 Uani . . . . . .
C109 C 0.40789(15) 1.1410(3) -0.0240(4) 0.0566 1.0000 Uani . . . . . .
C110 C 0.38538(14) 1.0766(3) 0.0317(4) 0.0578 1.0000 Uani . . . . . .
C111 C 0.40108(18) 0.9975(3) 0.0438(5) 0.0707 1.0000 Uani . . . . . .
C112 C 0.37832(19) 0.9421(4) 0.1016(5) 0.0745 1.0000 Uani . . . . . .
C113 C 0.34054(17) 0.9674(3) 0.1453(4) 0.0584 1.0000 Uani . . . . . .
C114 C 0.32666(15) 1.0459(3) 0.1262(4) 0.0525 1.0000 Uani . . . . . .
C116 C 0.28564(15) 1.0793(3) 0.1628(4) 0.0579 1.0000 Uani . . . . . .
C118 C 0.26379(13) 0.9956(3) 0.3128(4) 0.0435 1.0000 Uani . . . . . .
C120 C 0.23049(12) 0.9349(3) 0.3376(3) 0.0393 1.0000 Uani . . . . . .
C121 C 0.23401(12) 0.9087(3) 0.4568(3) 0.0376 1.0000 Uani . . . . . .
C122 C 0.20350(11) 0.8534(2) 0.4841(3) 0.0348 1.0000 Uani . . . . . .
C123 C 0.20205(11) 0.8183(3) 0.6083(3) 0.0385 1.0000 Uani . . . . . .
C124 C 0.15773(13) 0.7673(3) 0.5838(4) 0.0554 1.0000 Uani . . . . . .
C125 C 0.14022(12) 0.7612(3) 0.4451(4) 0.0448 1.0000 Uani . . . . . .
C126 C 0.09102(13) 0.7888(3) 0.4142(4) 0.0538 1.0000 Uani . . . . . .
C127 C 0.14637(19) 0.6754(4) 0.3991(6) 0.0727 1.0000 Uani . . . . . .
C128 C 0.17012(12) 0.8226(3) 0.3949(3) 0.0407 1.0000 Uani . . . . . .
C129 C 0.16708(13) 0.8479(3) 0.2757(3) 0.0472 1.0000 Uani . . . . . .
C130 C 0.19717(14) 0.9036(3) 0.2481(3) 0.0446 1.0000 Uani . . . . . .
C202 C 0.58728(15) 0.3733(4) -0.0292(4) 0.0595 1.0000 Uani . . . . . .
C203 C 0.60076(16) 0.4472(4) -0.0600(4) 0.0653 1.0000 Uani . . . . . .
C204 C 0.58782(17) 0.5166(4) -0.0027(5) 0.0673 1.0000 Uani . . . . . .
C205 C 0.56000(16) 0.5057(4) 0.0791(4) 0.0594 1.0000 Uani . . . . . .
C206 C 0.54788(12) 0.4272(3) 0.1053(4) 0.0472 1.0000 Uani . . . . . .
C209 C 0.47811(13) 0.4592(3) 0.3151(4) 0.0480 1.0000 Uani . . . . . .
C210 C 0.45717(13) 0.5242(3) 0.3729(4) 0.0518 1.0000 Uani . . . . . .
C211 C 0.4630(2) 0.6057(4) 0.3486(7) 0.0946 1.0000 Uani . . . . . .
C212 C 0.4417(3) 0.6634(4) 0.4042(10) 0.1342 1.0000 Uani . . . . . .
C213 C 0.4148(2) 0.6383(3) 0.4854(7) 0.0881 1.0000 Uani . . . . . .
C214 C 0.41129(14) 0.5571(3) 0.5065(4) 0.0532 1.0000 Uani . . . . . .
C216 C 0.38387(13) 0.5201(3) 0.5940(4) 0.0493 1.0000 Uani . . . . . .
C218 C 0.32400(12) 0.6098(3) 0.5892(3) 0.0396 1.0000 Uani . . . . . .
C220 C 0.30179(12) 0.6699(3) 0.6589(3) 0.0387 1.0000 Uani . . . . . .
C221 C 0.26399(11) 0.7110(2) 0.5965(3) 0.0345 1.0000 Uani . . . . . .
C222 C 0.24286(11) 0.7668(2) 0.6569(3) 0.0328 1.0000 Uani . . . . . .
C224 C 0.20418(16) 0.8840(3) 0.7097(4) 0.0519 1.0000 Uani . . . . . .
C225 C 0.23041(14) 0.8467(3) 0.8269(4) 0.0511 1.0000 Uani . . . . . .
C226 C 0.1989(2) 0.8044(4) 0.9002(4) 0.0746 1.0000 Uani . . . . . .
C227 C 0.2583(2) 0.9078(4) 0.9104(5) 0.0750 1.0000 Uani . . . . . .
C228 C 0.25859(12) 0.7840(3) 0.7785(3) 0.0420 1.0000 Uani . . . . . .
C229 C 0.29596(14) 0.7424(3) 0.8402(4) 0.0549 1.0000 Uani . . . . . .
C230 C 0.31709(13) 0.6861(3) 0.7792(3) 0.0518 1.0000 Uani . . . . . .
C300 C 0.2921(3) 0.6543(4) 0.2303(6) 0.0821 0.782(5) Uani D . P . . .
C301 C 0.3194(6) 0.6797(11) 0.2414(18) 0.0821 0.218(5) Uani D . P . . .
C400 C 0.3709(2) 0.9401(4) 0.5702(6) 0.1026 1.0000 Uani D . . . . .
C500 C 0.4702(12) 0.7732(16) 0.909(2) 0.3000 0.2500 Uiso D . . . . .
C501 C 0.4639(11) 0.8304(15) 0.770(2) 0.3000 0.2500 Uiso D . . . . .
H1071 H 0.45245 1.2395 -0.1090 0.0687 1.0000 Uiso R . . . . .
H2071 H 0.51429 0.3609 0.2072 0.0584 1.0000 Uiso R . . . . .
H1021 H 0.56081 1.2733 -0.3124 0.0804 1.0000 Uiso R . . . . .
H1031 H 0.57910 1.1456 -0.3800 0.0954 1.0000 Uiso R . . . . .
H1041 H 0.5396 1.0272 -0.3232 0.1055 1.0000 Uiso R . . . . .
H1051 H 0.48376 1.0470 -0.2043 0.0859 1.0000 Uiso R . . . . .
H1091 H 0.39806 1.1986 -0.0193 0.0688 1.0000 Uiso R . . . . .
H1111 H 0.42817 0.9811 0.0114 0.0878 1.0000 Uiso R . . . . .
H1121 H 0.38868 0.8846 0.1119 0.0930 1.0000 Uiso R . . . . .
H1131 H 0.32405 0.9288 0.1898 0.0713 1.0000 Uiso R . . . . .
H1161 H 0.29485 1.1157 0.2344 0.0714 1.0000 Uiso R . . . . .
H1162 H 0.26871 1.1113 0.0935 0.0714 1.0000 Uiso R . . . . .
H1211 H 0.25836 0.9297 0.5218 0.0459 1.0000 Uiso R . . . . .
H1241 H 0.13475 0.7944 0.6232 0.0658 1.0000 Uiso R . . . . .
H1242 H 0.16382 0.7117 0.6182 0.0658 1.0000 Uiso R . . . . .
H1261 H 0.08018 0.7845 0.3246 0.0632 1.0000 Uiso R . . . . .
H1262 H 0.08854 0.8462 0.4404 0.0632 1.0000 Uiso R . . . . .
H1263 H 0.07243 0.7532 0.4572 0.0632 1.0000 Uiso R . . . . .
H1271 H 0.13476 0.6732 0.3097 0.0887 1.0000 Uiso R . . . . .
H1272 H 0.17882 0.6610 0.4161 0.0887 1.0000 Uiso R . . . . .
H1273 H 0.12949 0.6360 0.4411 0.0887 1.0000 Uiso R . . . . .
H1291 H 0.14318 0.8257 0.2105 0.0543 1.0000 Uiso R . . . . .
H1301 H 0.19497 0.9219 0.1622 0.0535 1.0000 Uiso R . . . . .
H2021 H 0.59752 0.3249 -0.0700 0.0714 1.0000 Uiso R . . . . .
H2031 H 0.61980 0.4524 -0.1231 0.0794 1.0000 Uiso R . . . . .
H2041 H 0.59838 0.5718 -0.0211 0.0820 1.0000 Uiso R . . . . .
H2051 H 0.54870 0.5534 0.1194 0.0725 1.0000 Uiso R . . . . .
H2091 H 0.47229 0.4015 0.3343 0.0573 1.0000 Uiso R . . . . .
H2111 H 0.4825 0.6222 0.2905 0.1232 1.0000 Uiso R . . . . .
H2121 H 0.4456 0.7223 0.3880 0.1795 1.0000 Uiso R . . . . .
H2131 H 0.3984 0.6788 0.5268 0.1153 1.0000 Uiso R . . . . .
H2161 H 0.40422 0.4884 0.6574 0.0614 1.0000 Uiso R . . . . .
H2162 H 0.36071 0.4833 0.5478 0.0614 1.0000 Uiso R . . . . .
H2211 H 0.25248 0.6996 0.5087 0.0402 1.0000 Uiso R . . . . .
H2241 H 0.21975 0.9336 0.6877 0.0637 1.0000 Uiso R . . . . .
H2242 H 0.17333 0.8986 0.7205 0.0637 1.0000 Uiso R . . . . .
H2261 H 0.2170 0.7810 0.9760 0.0930 1.0000 Uiso R . . . . .
H2262 H 0.1772 0.8448 0.9220 0.0930 1.0000 Uiso R . . . . .
H2263 H 0.1822 0.7601 0.8503 0.0930 1.0000 Uiso R . . . . .
H2271 H 0.2744 0.8794 0.9847 0.0897 1.0000 Uiso R . . . . .
H2272 H 0.2383 0.9505 0.9344 0.0897 1.0000 Uiso R . . . . .
H2273 H 0.2805 0.9335 0.8671 0.0897 1.0000 Uiso R . . . . .
H2291 H 0.30733 0.7533 0.9283 0.0653 1.0000 Uiso R . . . . .
H2301 H 0.34394 0.6567 0.8236 0.0610 1.0000 Uiso R . . . . .
H3001 H 0.3013 0.6255 0.3094 0.0982 0.782 Uiso R . . . . .
H3011 H 0.3285 0.6606 0.3270 0.0982 0.218 Uiso R . . . . .
H4001 H 0.3488 0.9705 0.5093 0.1198 1.0000 Uiso R . . . . .
H5001 H 0.4995 0.7475 0.943 0.3600 0.2500 Uiso R . . . . .
H5011 H 0.4364 0.8586 0.727 0.3600 0.2500 Uiso R . . . . .

loop_
_atom_site_aniso_label
_atom_site_aniso_U_11
_atom_site_aniso_U_22
_atom_site_aniso_U_33
_atom_site_aniso_U_23
_atom_site_aniso_U_13
_atom_site_aniso_U_12
Cl31 0.319(7) 0.061(2) 0.232(5) -0.015(2) -0.019(5) -0.019(3)
Cl32 0.117(2) 0.185(4) 0.119(2) -0.0018(19) 0.0411(16) 0.035(2)
Cl33 0.115(2) 0.151(3) 0.1170(19) -0.0027(17) 0.0585(16) 0.0137(18)
Cl41 0.323(7) 0.152(4) 0.114(2) 0.016(2) 0.045(3) 0.071(4)
Cl42 0.1017(19) 0.234(5) 0.188(4) 0.063(3) 0.048(2) -0.032(2)
Cl43 0.0914(18) 0.0683(18) 0.409(8) -0.039(3) -0.006(3) -0.0129(14)
Cl51 0.247(8) 0.170(7) 0.378(12) -0.071(7) 0.013(9) 0.027(6)
Cl52 0.283(11) 0.181(9) 0.425(15) -0.102(8) 0.090(11) -0.029(7)
Cl53 0.214(12) 0.131(10) 0.362(17) -0.100(11) 0.036(13) -0.006(9)
Cl54 0.270(16) 0.177(13) 0.42(2) -0.042(15) 0.006(17) 0.024(13)
O117 0.0580(16) 0.062(2) 0.0397(14) 0.0123(13) 0.0167(12) -0.0145(15)
O119 0.0642(18) 0.060(2) 0.0511(16) 0.0044(14) 0.0142(15) -0.0195(16)
O217 0.0421(14) 0.0545(19) 0.0436(14) -0.0004(12) 0.0090(11) 0.0139(13)
O219 0.0550(16) 0.0565(19) 0.0406(15) -0.0034(12) 0.0087(12) 0.0120(14)
N101 0.0413(17) 0.059(2) 0.062(2) 0.0093(17) 0.0181(16) -0.0086(17)
N107 0.0459(18) 0.065(3) 0.061(2) 0.0164(18) 0.0158(16) -0.0113(18)
N108 0.0483(18) 0.066(3) 0.058(2) 0.0174(18) 0.0119(17) -0.0115(18)
N115 0.055(2) 0.060(2) 0.0456(17) 0.0116(16) 0.0134(16) -0.0117(18)
N201 0.0423(18) 0.072(3) 0.0469(18) -0.0131(17) 0.0118(15) 0.0034(17)
N207 0.0459(18) 0.055(2) 0.0464(17) -0.0086(15) 0.0142(15) 0.0036(16)
N208 0.0352(15) 0.056(2) 0.0547(18) -0.0127(16) 0.0096(14) 0.0046(15)
N215 0.0387(15) 0.039(2) 0.0545(18) -0.0098(15) 0.0098(14) 0.0024(14)
C102 0.060(3) 0.066(4) 0.078(3) 0.007(3) 0.031(3) -0.008(2)
C103 0.076(3) 0.079(4) 0.084(3) -0.007(3) 0.041(3) -0.013(3)
C104 0.104(4) 0.071(4) 0.090(4) -0.005(3) 0.040(3) -0.011(3)
C105 0.072(3) 0.069(4) 0.076(3) 0.005(3) 0.027(3) -0.016(3)
C106 0.043(2) 0.063(3) 0.049(2) 0.011(2) 0.0037(18) -0.008(2)
C109 0.053(2) 0.059(3) 0.061(3) 0.011(2) 0.018(2) -0.010(2)
C110 0.049(2) 0.070(3) 0.056(2) 0.014(2) 0.016(2) -0.010(2)
C111 0.068(3) 0.060(4) 0.091(4) 0.011(3) 0.033(3) 0.002(3)
C112 0.074(3) 0.061(4) 0.097(4) 0.017(3) 0.039(3) -0.003(3)
C113 0.072(3) 0.045(3) 0.063(3) 0.012(2) 0.024(2) -0.012(2)
C114 0.058(2) 0.057(3) 0.042(2) 0.0051(19) 0.0073(19) -0.012(2)
C116 0.064(3) 0.056(3) 0.059(3) 0.010(2) 0.024(2) -0.015(2)
C118 0.046(2) 0.045(2) 0.043(2) 0.0022(17) 0.0147(18) -0.0029(18)
C120 0.0438(19) 0.042(2) 0.0352(18) 0.0021(15) 0.0142(15) -0.0020(17)
C121 0.0329(17) 0.043(2) 0.0386(19) 0.0032(15) 0.0106(14) 0.0043(15)
C122 0.0296(16) 0.040(2) 0.0357(18) 0.0043(15) 0.0075(14) 0.0096(15)
C123 0.0317(16) 0.048(2) 0.0369(18) 0.0119(16) 0.0093(14) 0.0079(16)
C124 0.0325(18) 0.081(3) 0.051(2) 0.023(2) 0.0038(16) -0.010(2)
C125 0.0353(18) 0.048(3) 0.051(2) 0.0117(18) 0.0073(16) -0.0024(17)
C126 0.0349(19) 0.058(3) 0.065(3) 0.015(2) 0.0005(18) -0.0064(18)
C127 0.071(3) 0.053(3) 0.098(4) 0.004(3) 0.026(3) -0.007(3)
C128 0.0375(18) 0.042(2) 0.043(2) 0.0053(17) 0.0088(16) 0.0042(17)
C129 0.046(2) 0.056(3) 0.037(2) -0.0015(17) -0.0005(16) -0.0049(19)
C130 0.051(2) 0.051(3) 0.0336(19) 0.0029(17) 0.0124(17) 0.0047(19)
C202 0.048(2) 0.087(4) 0.046(2) -0.007(2) 0.0130(19) 0.014(2)
C203 0.055(2) 0.089(4) 0.057(3) 0.006(3) 0.022(2) 0.013(3)
C204 0.063(3) 0.078(4) 0.066(3) 0.005(3) 0.027(2) 0.008(3)
C205 0.064(3) 0.070(4) 0.048(2) -0.005(2) 0.018(2) 0.007(2)
C206 0.0328(17) 0.066(3) 0.0411(19) -0.0092(19) 0.0026(15) 0.0073(19)
C209 0.043(2) 0.053(3) 0.048(2) -0.0063(19) 0.0088(17) 0.0077(19)
C210 0.043(2) 0.055(3) 0.063(2) -0.007(2) 0.0247(19) 0.000(2)
C211 0.106(4) 0.064(4) 0.139(5) -0.008(3) 0.089(4) -0.009(3)
C212 0.166(7) 0.044(4) 0.238(10) -0.019(5) 0.154(8) -0.016(4)
C213 0.095(4) 0.044(3) 0.148(6) -0.023(3) 0.081(4) -0.009(3)
C214 0.042(2) 0.058(3) 0.065(3) -0.018(2) 0.023(2) 0.003(2)
C216 0.0449(19) 0.047(3) 0.061(2) 0.002(2) 0.0230(18) 0.0143(19)
C218 0.0404(19) 0.047(2) 0.0328(18) 0.0058(16) 0.0094(15) 0.0042(17)
C220 0.0371(17) 0.044(2) 0.0381(18) -0.0006(16) 0.0138(15) 0.0084(16)
C221 0.0316(17) 0.043(2) 0.0274(16) 0.0011(14) 0.0023(13) -0.0013(15)
C222 0.0311(16) 0.036(2) 0.0330(17) 0.0037(14) 0.0107(14) 0.0023(15)
C224 0.065(3) 0.051(3) 0.044(2) 0.0086(18) 0.0229(19) 0.021(2)
C225 0.054(2) 0.058(3) 0.042(2) -0.0056(18) 0.0122(18) 0.012(2)
C226 0.092(4) 0.092(4) 0.050(2) 0.023(2) 0.040(3) 0.039(3)
C227 0.082(3) 0.077(4) 0.065(3) -0.024(3) 0.011(3) 0.007(3)
C228 0.0390(18) 0.056(3) 0.0334(18) -0.0021(16) 0.0121(15) 0.0013(18)
C229 0.050(2) 0.078(3) 0.034(2) -0.0044(19) 0.0039(17) 0.023(2)
C230 0.041(2) 0.074(3) 0.037(2) -0.0005(19) -0.0015(17) 0.013(2)
C300 0.128(7) 0.064(5) 0.050(3) 0.003(3) 0.005(4) 0.014(5)
C301 0.128(7) 0.064(5) 0.050(3) 0.003(3) 0.005(4) 0.014(5)
C400 0.090(4) 0.087(5) 0.119(5) 0.015(4) -0.010(4) -0.034(4)

loop_
_atom_type_symbol
_atom_type_scat_dispersion_real
_atom_type_scat_dispersion_imag
_atom_type_scat_Cromer_Mann_a1
_atom_type_scat_Cromer_Mann_b1
_atom_type_scat_Cromer_Mann_a2
_atom_type_scat_Cromer_Mann_b2
_atom_type_scat_Cromer_Mann_a3
_atom_type_scat_Cromer_Mann_b3
_atom_type_scat_Cromer_Mann_a4
_atom_type_scat_Cromer_Mann_b4
_atom_type_scat_Cromer_Mann_c
_atom_type_scat_source
'C   ' 0.0033 0.0016 2.3100 20.8439 1.0200 10.2075 1.5886 0.5687 0.8650 51.6512 0.2156 International_Tables_Vol_IV_Table_2.2B
'H   ' 0.0000 0.0000 0.4930 10.5109 0.3229 26.1257 0.1402 3.1424 0.0408 57.7998 0.0030 International_Tables_Vol_IV_Table_2.2B
'Cl  ' 0.1484 0.1585 11.4604 0.0104 7.1964 1.1662 6.2556 18.5194 1.6455 47.7784 -9.5574 International_Tables_Vol_IV_Table_2.2B
'N   ' 0.0061 0.0033 12.2126 0.0057 3.1322 9.8933 2.0125 28.9975 1.1663 0.5826 -11.5290 International_Tables_Vol_IV_Table_2.2B
'O   ' 0.0106 0.0060 3.0485 13.2771 2.2868 5.7011 1.5463 0.3239 0.8670 32.9089 0.2508 International_Tables_Vol_IV_Table_2.2B

loop_
_exptl_crystal_face_index_h
_exptl_crystal_face_index_k
_exptl_crystal_face_index_l
_exptl_crystal_face_perp_dist
1 0 0 0.120
-1 0 0 0.120
0 1 0 0.070
0 -1 0 0.110
0 0 1 0.120
0 0 -1 0.080
-2 1 0 0.099
-2 -1 0 0.136
0 1 -1 0.065
0 -1 -1 0.100
0 1 1 0.120
0 -1 1 0.140
-6 0 1 0.135
-6 0 -1 0.106

loop_
_geom_angle_atom_site_label_1
_geom_angle_site_symmetry_1
_geom_angle_atom_site_label_2
_geom_angle_site_symmetry_2
_geom_angle_atom_site_label_3
_geom_angle_site_symmetry_3
_geom_angle
_geom_angle_publ_flag
C116 . O117 . C118 . 116.2(3) yes
C216 . O217 . C218 . 115.6(3) yes
C102 . N101 . C106 . 116.6(4) yes
N108 . N107 . C106 . 118.2(4) yes
N108 . N107 . H1071 . 120.928 no
C106 . N107 . H1071 . 120.829 no
N107 . N108 . C109 . 116.6(4) yes
C110 . N115 . C114 . 118.1(4) yes
C202 . N201 . C206 . 116.3(5) yes
N208 . N207 . C206 . 119.0(4) yes
N208 . N207 . H2071 . 120.507 no
C206 . N207 . H2071 . 120.452 no
N207 . N208 . C209 . 117.4(4) yes
C210 . N215 . C214 . 117.3(4) yes
N101 . C102 . C103 . 125.0(5) yes
N101 . C102 . H1021 . 117.470 no
C103 . C102 . H1021 . 117.497 no
C102 . C103 . C104 . 117.5(5) yes
C102 . C103 . H1031 . 121.306 no
C104 . C103 . H1031 . 121.163 no
C103 . C104 . C105 . 118.5(6) yes
C103 . C104 . H1041 . 120.746 no
C105 . C104 . H1041 . 120.738 no
C104 . C105 . C106 . 119.3(5) yes
C104 . C105 . H1051 . 120.337 no
C106 . C105 . H1051 . 120.411 no
C105 . C106 . N107 . 122.3(4) yes
C105 . C106 . N101 . 123.0(4) yes
N107 . C106 . N101 . 114.6(4) yes
N108 . C109 . C110 . 120.6(5) yes
N108 . C109 . H1091 . 119.658 no
C110 . C109 . H1091 . 119.736 no
C109 . C110 . N115 . 114.5(5) yes
C109 . C110 . C111 . 122.9(4) yes
N115 . C110 . C111 . 122.6(4) yes
C110 . C111 . C112 . 118.3(5) yes
C110 . C111 . H1111 . 120.777 no
C112 . C111 . H1111 . 120.911 no
C111 . C112 . C113 . 119.2(5) yes
C111 . C112 . H1121 . 120.485 no
C113 . C112 . H1121 . 120.325 no
C112 . C113 . C114 . 118.6(4) yes
C112 . C113 . H1131 . 120.681 no
C114 . C113 . H1131 . 120.734 no
C113 . C114 . N115 . 123.2(4) yes
C113 . C114 . C116 . 123.9(4) yes
N115 . C114 . C116 . 113.0(4) yes
C114 . C116 . O117 . 112.9(4) yes
C114 . C116 . H1161 . 108.630 no
O117 . C116 . H1161 . 108.615 no
C114 . C116 . H1162 . 108.499 no
O117 . C116 . H1162 . 108.652 no
H1161 . C116 . H1162 . 109.466 no
O117 . C118 . O119 . 122.0(4) yes
O117 . C118 . C120 . 111.9(3) yes
O119 . C118 . C120 . 126.1(3) yes
C118 . C120 . C121 . 117.2(3) yes
C118 . C120 . C130 . 123.1(3) yes
C121 . C120 . C130 . 119.7(3) yes
C120 . C121 . C122 . 119.1(3) yes
C120 . C121 . H1211 . 120.444 no
C122 . C121 . H1211 . 120.406 no
C121 . C122 . C123 . 126.5(3) yes
C121 . C122 . C128 . 121.1(3) yes
C123 . C122 . C128 . 112.4(3) yes
C122 . C123 . C124 . 102.5(3) yes
C122 . C123 . C222 . 112.3(3) yes
C124 . C123 . C222 . 112.5(3) yes
C122 . C123 . C224 . 113.6(3) yes
C124 . C123 . C224 . 114.5(3) yes
C222 . C123 . C224 . 101.9(3) yes
C123 . C124 . C125 . 109.4(3) yes
C123 . C124 . H1241 . 109.536 no
C125 . C124 . H1241 . 109.571 no
C123 . C124 . H1242 . 109.443 no
C125 . C124 . H1242 . 109.372 no
H1241 . C124 . H1242 . 109.467 no
C124 . C125 . C126 . 110.1(3) yes
C124 . C125 . C127 . 111.0(4) yes
C126 . C125 . C127 . 111.9(4) yes
C124 . C125 . C128 . 102.0(3) yes
C126 . C125 . C128 . 110.0(3) yes
C127 . C125 . C128 . 111.5(4) yes
C125 . C126 . H1261 . 109.215 no
C125 . C126 . H1262 . 109.719 no
H1261 . C126 . H1262 . 109.476 no
C125 . C126 . H1263 . 109.465 no
H1261 . C126 . H1263 . 109.476 no
H1262 . C126 . H1263 . 109.476 no
C125 . C127 . H1271 . 109.217 no
C125 . C127 . H1272 . 109.570 no
H1271 . C127 . H1272 . 109.476 no
C125 . C127 . H1273 . 109.612 no
H1271 . C127 . H1273 . 109.476 no
H1272 . C127 . H1273 . 109.476 no
C125 . C128 . C122 . 112.5(3) yes
C125 . C128 . C129 . 127.9(4) yes
C122 . C128 . C129 . 119.6(4) yes
C128 . C129 . C130 . 119.5(4) yes
C128 . C129 . H1291 . 120.219 no
C130 . C129 . H1291 . 120.301 no
C120 . C130 . C129 . 120.9(3) yes
C120 . C130 . H1301 . 119.551 no
C129 . C130 . H1301 . 119.535 no
N201 . C202 . C203 . 124.3(5) yes
N201 . C202 . H2021 . 117.870 no
C203 . C202 . H2021 . 117.879 no
C202 . C203 . C204 . 119.5(4) yes
C202 . C203 . H2031 . 120.262 no
C204 . C203 . H2031 . 120.198 no
C203 . C204 . C205 . 117.4(5) yes
C203 . C204 . H2041 . 121.230 no
C205 . C204 . H2041 . 121.335 no
C204 . C205 . C206 . 118.9(5) yes
C204 . C205 . H2051 . 120.516 no
C206 . C205 . H2051 . 120.553 no
C205 . C206 . N207 . 121.7(4) yes
C205 . C206 . N201 . 123.5(4) yes
N207 . C206 . N201 . 114.8(4) yes
N208 . C209 . C210 . 120.8(4) yes
N208 . C209 . H2091 . 119.603 no
C210 . C209 . H2091 . 119.611 no
C209 . C210 . N215 . 114.9(4) yes
C209 . C210 . C211 . 122.7(4) yes
N215 . C210 . C211 . 122.3(4) yes
C210 . C211 . C212 . 119.7(5) yes
C210 . C211 . H2111 . 120.293 no
C212 . C211 . H2111 . 119.978 no
C211 . C212 . C213 . 118.5(6) yes
C211 . C212 . H2121 . 120.775 no
C213 . C212 . H2121 . 120.698 no
C212 . C213 . C214 . 118.5(5) yes
C212 . C213 . H2131 . 120.608 no
C214 . C213 . H2131 . 120.903 no
C213 . C214 . N215 . 123.6(4) yes
C213 . C214 . C216 . 124.8(4) yes
N215 . C214 . C216 . 111.6(4) yes
C214 . C216 . O217 . 111.3(4) yes
C214 . C216 . H2161 . 108.923 no
O217 . C216 . H2161 . 108.872 no
C214 . C216 . H2162 . 109.057 no
O217 . C216 . H2162 . 109.156 no
H2161 . C216 . H2162 . 109.467 no
O217 . C218 . O219 . 123.6(4) yes
O217 . C218 . C220 . 112.6(3) yes
O219 . C218 . C220 . 123.7(3) yes
C218 . C220 . C221 . 117.8(3) yes
C218 . C220 . C230 . 122.6(3) yes
C221 . C220 . C230 . 119.5(3) yes
C220 . C221 . C222 . 119.6(3) yes
C220 . C221 . H2211 . 120.214 no
C222 . C221 . H2211 . 120.195 no
C123 . C222 . C221 . 128.7(3) yes
C123 . C222 . C228 . 110.3(3) yes
C221 . C222 . C228 . 121.0(3) yes
C123 . C224 . C225 . 106.9(3) yes
C123 . C224 . H2241 . 110.116 no
C225 . C224 . H2241 . 110.157 no
C123 . C224 . H2242 . 110.099 no
C225 . C224 . H2242 . 110.069 no
H2241 . C224 . H2242 . 109.467 no
C224 . C225 . C226 . 111.2(4) yes
C224 . C225 . C227 . 113.8(4) yes
C226 . C225 . C227 . 107.6(4) yes
C224 . C225 . C228 . 101.9(3) yes
C226 . C225 . C228 . 109.5(4) yes
C227 . C225 . C228 . 112.7(4) yes
C225 . C226 . H2261 . 109.311 no
C225 . C226 . H2262 . 109.563 no
H2261 . C226 . H2262 . 109.475 no
C225 . C226 . H2263 . 109.526 no
H2261 . C226 . H2263 . 109.476 no
H2262 . C226 . H2263 . 109.476 no
C225 . C227 . H2271 . 109.451 no
C225 . C227 . H2272 . 109.541 no
H2271 . C227 . H2272 . 109.475 no
C225 . C227 . H2273 . 109.408 no
H2271 . C227 . H2273 . 109.476 no
H2272 . C227 . H2273 . 109.476 no
C225 . C228 . C222 . 112.3(3) yes
C225 . C228 . C229 . 128.7(3) yes
C222 . C228 . C229 . 119.0(4) yes
C228 . C229 . C230 . 119.8(3) yes
C228 . C229 . H2291 . 119.999 no
C230 . C229 . H2291 . 120.209 no
C229 . C230 . C220 . 121.0(4) yes
C229 . C230 . H2301 . 119.506 no
C220 . C230 . H2301 . 119.474 no
Cl33 . C300 . Cl31 . 113.0(5) yes
Cl33 . C300 . Cl32 . 109.4(4) yes
Cl31 . C300 . Cl32 . 109.0(5) yes
Cl35 . C301 . Cl36 . 107.7(11) yes
Cl35 . C301 . Cl34 . 109.5(13) yes
Cl36 . C301 . Cl34 . 110.2(11) yes
Cl35 . C301 . H3011 . 110.792 no
Cl36 . C301 . H3011 . 110.281 no
Cl34 . C301 . H3011 . 108.294 no
Cl41 . C400 . Cl42 . 105.3(4) yes
Cl41 . C400 . Cl43 . 109.0(5) yes
Cl42 . C400 . Cl43 . 119.4(5) yes
Cl45 . C400 . Cl46 . 105.6(10) yes
Cl45 . C400 . Cl44 . 112.6(10) yes
Cl46 . C400 . Cl44 . 105.5(11) yes
Cl41 . C400 . H4001 . 115.849 no
Cl42 . C400 . H4001 . 105.878 no
Cl43 . C400 . H4001 . 101.946 no
Cl53 . C500 . Cl52 . 110.8(17) yes
Cl53 . C500 . Cl51 . 104.1(15) yes
Cl52 . C500 . Cl51 . 115.8(17) yes
Cl53 . C500 . H5001 . 113.692 no
Cl52 . C500 . H5001 . 103.140 no
Cl51 . C500 . H5001 . 109.585 no
Cl52 . C501 . Cl54 . 101.6(15) yes
Cl52 . C501 . Cl51 . 114.8(17) yes
Cl54 . C501 . Cl51 . 108.0(17) yes
Cl52 . C501 . H5011 . 110.969 no
Cl54 . C501 . H5011 . 116.601 no
Cl51 . C501 . H5011 . 105.297 no

loop_
_geom_bond_atom_site_label_1
_geom_bond_site_symmetry_1
_geom_bond_atom_site_label_2
_geom_bond_site_symmetry_2
_geom_bond_distance
_geom_bond_publ_flag
Cl31 . C300 . 1.727(8) yes
Cl32 . C300 . 1.711(9) yes
Cl33 . C300 . 1.741(8) yes
Cl34 . C301 . 1.691(17) yes
Cl35 . C301 . 1.725(17) yes
Cl36 . C301 . 1.710(17) yes
Cl41 . C400 . 1.740(8) yes
Cl42 . C400 . 1.690(7) yes
Cl43 . C400 . 1.690(7) yes
Cl44 . C400 . 1.634(15) yes
Cl45 . C400 . 1.755(15) yes
Cl46 . C400 . 1.658(15) yes
Cl51 . C500 . 1.68(2) yes
Cl51 . C501 . 1.69(2) yes
Cl52 . C500 . 1.68(2) yes
Cl52 . C501 . 1.69(2) yes
Cl53 . C500 . 1.69(2) yes
Cl54 . C501 . 1.69(2) yes
O117 . C116 . 1.440(5) yes
O117 . C118 . 1.348(5) yes
O119 . C118 . 1.191(5) yes
O217 . C216 . 1.441(5) yes
O217 . C218 . 1.326(5) yes
O219 . C218 . 1.203(5) yes
N101 . C102 . 1.325(6) yes
N101 . C106 . 1.340(6) yes
N107 . N108 . 1.363(5) yes
N107 . C106 . 1.383(6) yes
N107 . H1071 . 0.900 no
N108 . C109 . 1.274(6) yes
N115 . C110 . 1.348(6) yes
N115 . C114 . 1.336(6) yes
N201 . C202 . 1.339(6) yes
N201 . C206 . 1.343(6) yes
N207 . N208 . 1.347(5) yes
N207 . C206 . 1.385(5) yes
N207 . H2071 . 0.900 no
N208 . C209 . 1.268(5) yes
N215 . C210 . 1.342(5) yes
N215 . C214 . 1.350(5) yes
C102 . C103 . 1.361(8) yes
C102 . H1021 . 1.000 no
C103 . C104 . 1.413(8) yes
C103 . H1031 . 1.000 no
C104 . C105 . 1.357(8) yes
C104 . H1041 . 1.000 no
C105 . C106 . 1.386(8) yes
C105 . H1051 . 1.000 no
C109 . C110 . 1.467(6) yes
C109 . H1091 . 1.000 no
C110 . C111 . 1.389(7) yes
C111 . C112 . 1.380(7) yes
C111 . H1111 . 1.000 no
C112 . C113 . 1.397(7) yes
C112 . H1121 . 1.000 no
C113 . C114 . 1.368(7) yes
C113 . H1131 . 1.000 no
C114 . C116 . 1.492(7) yes
C116 . H1161 . 1.000 no
C116 . H1162 . 1.000 no
C118 . C120 . 1.489(5) yes
C120 . C121 . 1.390(5) yes
C120 . C130 . 1.388(6) yes
C121 . C122 . 1.378(5) yes
C121 . H1211 . 1.000 no
C122 . C123 . 1.517(5) yes
C122 . C128 . 1.383(5) yes
C123 . C124 . 1.571(6) yes
C123 . C222 . 1.521(5) yes
C123 . C224 . 1.564(6) yes
C124 . C125 . 1.552(6) yes
C124 . H1241 . 1.000 no
C124 . H1242 . 1.000 no
C125 . C126 . 1.543(6) yes
C125 . C127 . 1.531(8) yes
C125 . C128 . 1.538(6) yes
C126 . H1261 . 1.000 no
C126 . H1262 . 1.000 no
C126 . H1263 . 1.000 no
C127 . H1271 . 1.000 no
C127 . H1272 . 1.000 no
C127 . H1273 . 1.000 no
C128 . C129 . 1.388(6) yes
C129 . C130 . 1.375(6) yes
C129 . H1291 . 1.000 no
C130 . H1301 . 1.000 no
C202 . C203 . 1.351(8) yes
C202 . H2021 . 1.000 no
C203 . C204 . 1.406(8) yes
C203 . H2031 . 1.000 no
C204 . C205 . 1.373(7) yes
C204 . H2041 . 1.000 no
C205 . C206 . 1.394(7) yes
C205 . H2051 . 1.000 no
C209 . C210 . 1.460(6) yes
C209 . H2091 . 1.000 no
C210 . C211 . 1.391(8) yes
C211 . C212 . 1.366(9) yes
C211 . H2111 . 1.000 no
C212 . C213 . 1.400(9) yes
C212 . H2121 . 1.000 no
C213 . C214 . 1.368(8) yes
C213 . H2131 . 1.000 no
C214 . C216 . 1.530(6) yes
C216 . H2161 . 1.000 no
C216 . H2162 . 1.000 no
C218 . C220 . 1.500(5) yes
C220 . C221 . 1.405(5) yes
C220 . C230 . 1.370(5) yes
C221 . C222 . 1.374(5) yes
C221 . H2211 . 1.000 no
C222 . C228 . 1.388(5) yes
C224 . C225 . 1.534(6) yes
C224 . H2241 . 1.000 no
C224 . H2242 . 1.000 no
C225 . C226 . 1.543(7) yes
C225 . C227 . 1.522(7) yes
C225 . C228 . 1.509(6) yes
C226 . H2261 . 1.000 no
C226 . H2262 . 1.000 no
C226 . H2263 . 1.000 no
C227 . H2271 . 1.000 no
C227 . H2272 . 1.000 no
C227 . H2273 . 1.000 no
C228 . C229 . 1.398(6) yes
C229 . C230 . 1.382(6) yes
C229 . H2291 . 1.000 no
C230 . H2301 . 1.000 no
C300 . H3001 . 1.000 no
C301 . H3011 . 1.000 no
C400 . H4001 . 1.000 no
C500 . H5001 . 1.000 no
C501 . H5011 . 1.000 no

loop_
_geom_contact_atom_site_label_1
_geom_contact_atom_site_label_2
_geom_contact_distance
_geom_contact_site_symmetry_1
_geom_contact_site_symmetry_2
_geom_contact_publ_flag
Cl31 Cl45 3.37(2) . . no
Cl32 N115 3.492(4) . 4_545 no
Cl34 C130 3.58(2) . . no
Cl36 C212 3.21(2) . . no
Cl36 Cl53 3.38(3) . 1_554 no
Cl41 C501 3.53(3) . . no
Cl41 C111 3.599(6) . 1_556 no
Cl42 C501 3.45(2) . . no
Cl43 C220 3.595(6) . . no
Cl43 C221 3.599(5) . . no
Cl44 C501 3.11(3) . . no
Cl44 C105 3.30(2) . 1_556 no
Cl44 Cl54 3.59(3) . . no
Cl46 C501 3.50(4) . . no
Cl51 C213 3.56(1) . . no
Cl52 Cl52 2.15(3) . 3_657 no
Cl54 C212 3.55(2) . 3_656 no
O119 C400 3.156(7) . . no
O119 C221 3.571(5) . 4_556 no
O219 C300 3.024(7) . . no
O219 C301 3.20(2) . . no
O219 C121 3.365(6) . 4_546 no
O219 C120 3.567(5) . 4_546 no
N101 N207 3.106(7) . 3_665 no
N101 C126 3.572(5) . 4 no
N107 N201 3.058(7) . 3_665 no
N107 N107 3.338(6) . 3_655 no
N107 C106 3.590(5) . 3_655 no
N108 C106 3.440(5) . 3_655 no
N201 N207 3.423(4) . 3_655 no
N207 C202 3.494(5) . 3_655 no
N207 C206 3.565(5) . 3_655 no
N208 C203 3.468(5) . 3_655 no
N208 C204 3.547(6) . 3_655 no
N215 C209 3.505(5) . 3_656 no
C104 C111 3.461(8) . 3_655 no
C104 C110 3.511(7) . 3_655 no
C106 C109 3.566(6) . 3_655 no
C113 C227 3.424(7) . 1_554 no
C118 C220 3.550(7) . 4_556 no
C120 C218 3.503(7) . 4_556 no
C203 C209 3.381(6) . 3_655 no
C206 C206 3.394(7) . 3_655 no
C210 C210 3.487(8) . 3_656 no

loop_
_geom_torsion_atom_site_label_1
_geom_torsion_atom_site_label_2
_geom_torsion_atom_site_label_3
_geom_torsion_atom_site_label_4
_geom_torsion_site_symmetry_1
_geom_torsion_site_symmetry_2
_geom_torsion_site_symmetry_3
_geom_torsion_site_symmetry_4
_geom_torsion
_geom_torsion_publ_flag
O117 C116 C114 N115 . . . . 166.2(3) no
O117 C116 C114 C113 . . . . -13.2(6) no
O117 C118 C120 C121 . . . . -179.2(4) no
O117 C118 C120 C130 . . . . 1.5(6) no
O119 C118 O117 C116 . . . . -2.8(6) no
O119 C118 C120 C121 . . . . 0.1(7) no
O119 C118 C120 C130 . . . . -179.2(5) no
O217 C216 C214 N215 . . . . -179.2(3) no
O217 C216 C214 C213 . . . . -0.3(6) no
O217 C218 C220 C221 . . . . 172.4(4) no
O217 C218 C220 C230 . . . . -7.1(6) no
O219 C218 O217 C216 . . . . -4.2(6) no
O219 C218 C220 C221 . . . . -7.2(7) no
O219 C218 C220 C230 . . . . 173.2(4) no
N101 C102 C103 C104 . . . . -0.9(8) no
N101 C106 N107 N108 . . . . -174.1(3) no
N101 C106 C105 C104 . . . . 1.4(7) no
N107 N108 C109 C110 . . . . -177.7(3) no
N107 C106 N101 C102 . . . . 179.5(4) no
N107 C106 C105 C104 . . . . 179.8(4) no
N108 N107 C106 C105 . . . . 7.4(6) no
N108 C109 C110 N115 . . . . -171.3(4) no
N108 C109 C110 C111 . . . . 9.4(6) no
N115 C110 C111 C112 . . . . -1.5(7) no
N115 C114 C113 C112 . . . . -2.6(7) no
N201 C202 C203 C204 . . . . 1.2(7) no
N201 C206 N207 N208 . . . . -176.3(3) no
N201 C206 C205 C204 . . . . -1.5(6) no
N207 N208 C209 C210 . . . . -178.0(3) no
N207 C206 N201 C202 . . . . 179.4(3) no
N207 C206 C205 C204 . . . . 178.8(4) no
N208 N207 C206 C205 . . . . 3.3(5) no
N208 C209 C210 N215 . . . . -179.5(3) no
N208 C209 C210 C211 . . . . 1.4(6) no
N215 C210 C211 C212 . . . . -0.2(9) no
N215 C214 C213 C212 . . . . -2.3(9) no
C102 N101 C106 C105 . . . . -2.0(6) no
C102 C103 C104 C105 . . . . 0.3(8) no
C103 C102 N101 C106 . . . . 1.8(7) no
C103 C104 C105 C106 . . . . -0.5(8) no
C106 N107 N108 C109 . . . . -174.3(4) no
C109 C110 N115 C114 . . . . -178.4(4) no
C109 C110 C111 C112 . . . . 177.7(4) no
C110 N115 C114 C113 . . . . 1.2(6) no
C110 N115 C114 C116 . . . . -178.3(4) no
C110 C111 C112 C113 . . . . 0.1(7) no
C111 C110 N115 C114 . . . . 0.9(6) no
C111 C112 C113 C114 . . . . 1.8(7) no
C112 C113 C114 C116 . . . . 176.9(4) no
C114 C116 O117 C118 . . . . 90.9(4) no
C116 O117 C118 C120 . . . . 176.5(4) no
C118 C120 C121 C122 . . . . 179.1(4) no
C118 C120 C130 C129 . . . . -179.7(4) no
C120 C121 C122 C123 . . . . -179.9(4) no
C120 C121 C122 C128 . . . . 1.2(6) no
C120 C130 C129 C128 . . . . -0.0(7) no
C121 C120 C130 C129 . . . . 1.0(7) no
C121 C122 C123 C124 . . . . 174.3(4) no
C121 C122 C123 C222 . . . . -64.8(5) no
C121 C122 C123 C224 . . . . 50.2(5) no
C121 C122 C128 C125 . . . . 179.3(4) no
C121 C122 C128 C129 . . . . -0.2(6) no
C122 C121 C120 C130 . . . . -1.6(7) no
C122 C123 C124 C125 . . . . 10.6(5) no
C122 C123 C222 C221 . . . . -42.5(5) no
C122 C123 C222 C228 . . . . 136.5(4) no
C122 C123 C224 C225 . . . . -145.7(3) no
C122 C128 C125 C124 . . . . 6.4(5) no
C122 C128 C125 C126 . . . . 123.2(4) no
C122 C128 C125 C127 . . . . -112.1(4) no
C122 C128 C129 C130 . . . . -0.4(7) no
C123 C122 C128 C125 . . . . 0.2(5) no
C123 C122 C128 C129 . . . . -179.3(4) no
C123 C124 C125 C126 . . . . -127.1(4) no
C123 C124 C125 C127 . . . . 108.5(4) no
C123 C124 C125 C128 . . . . -10.4(5) no
C123 C222 C221 C220 . . . . 179.6(4) no
C123 C222 C228 C225 . . . . 1.1(5) no
C123 C222 C228 C229 . . . . 179.6(4) no
C123 C224 C225 C226 . . . . -91.6(5) no
C123 C224 C225 C227 . . . . 146.7(4) no
C123 C224 C225 C228 . . . . 25.1(4) no
C124 C123 C122 C128 . . . . -6.7(4) no
C124 C123 C222 C221 . . . . 72.5(5) no
C124 C123 C222 C228 . . . . -108.6(4) no
C124 C123 C224 C225 . . . . 97.1(4) no
C124 C125 C128 C129 . . . . -174.1(4) no
C125 C124 C123 C222 . . . . -110.2(4) no
C125 C124 C123 C224 . . . . 134.0(4) no
C125 C128 C129 C130 . . . . -179.8(4) no
C126 C125 C128 C129 . . . . -57.3(6) no
C127 C125 C128 C129 . . . . 67.4(6) no
C128 C122 C123 C222 . . . . 114.2(4) no
C128 C122 C123 C224 . . . . -130.8(4) no
C202 N201 C206 C205 . . . . -0.2(5) no
C202 C203 C204 C205 . . . . -2.9(7) no
C203 C202 N201 C206 . . . . 0.4(6) no
C203 C204 C205 C206 . . . . 3.0(6) no
C206 N207 N208 C209 . . . . 178.8(3) no
C209 C210 N215 C214 . . . . 179.6(3) no
C209 C210 C211 C212 . . . . 178.7(6) no
C210 N215 C214 C213 . . . . 2.7(6) no
C210 N215 C214 C216 . . . . -178.5(3) no
C210 C211 C212 C213 . . . . 1(1) no
C211 C210 N215 C214 . . . . -1.4(6) no
C211 C212 C213 C214 . . . . 1(1) no
C212 C213 C214 C216 . . . . 179.0(6) no
C214 C216 O217 C218 . . . . 82.5(4) no
C216 O217 C218 C220 . . . . 176.2(4) no
C218 C220 C221 C222 . . . . -179.6(4) no
C218 C220 C230 C229 . . . . 179.5(4) no
C220 C221 C222 C228 . . . . 0.8(6) no
C220 C230 C229 C228 . . . . -0.4(7) no
C221 C220 C230 C229 . . . . -0.1(7) no
C221 C222 C123 C224 . . . . -164.4(4) no
C221 C222 C228 C225 . . . . -179.8(4) no
C221 C222 C228 C229 . . . . -1.3(6) no
C222 C123 C224 C225 . . . . -24.6(4) no
C222 C221 C220 C230 . . . . -0.1(6) no
C222 C228 C225 C224 . . . . -16.7(5) no
C222 C228 C225 C226 . . . . 101.2(4) no
C222 C228 C225 C227 . . . . -139.0(4) no
C222 C228 C229 C230 . . . . 1.1(7) no
C224 C123 C222 C228 . . . . 14.6(4) no
C224 C225 C228 C229 . . . . 165.0(5) no
C225 C228 C229 C230 . . . . 179.4(4) no
C226 C225 C228 C229 . . . . -77.1(6) no
C227 C225 C228 C229 . . . . 42.7(7) no
